data_7109973
loop_
_publ_author_name
'Eric C. Y. Tam'
'Lisa M. Harris'
'Elliot S. Borren'
'J. David Smith'
'Matthias Lein'
'Martyn P. Coles'
'J. Robin Fulton'

_publ_section_title
;
 Why compete when you can share? Competitive reactivity of germanium and
 phosphorus with selenium
;
_journal_name_full Chem.Commun.
_journal_page_first 10278
_journal_paper_doi 10.1039/c3cc45954c
_journal_volume 49
_journal_year 2013
_chemical_compound_source 'synthesis as described'
_chemical_formula_moiety '2(C41 H63 Ge1 N2 P1 Se), 3(C7 H8)'
_chemical_formula_sum 'C103 H150 Ge2 N4 P2 Se2'
_chemical_formula_weight 1809.3
_chemical_name_systematic
;
 ?
;
_space_group_IT_number 2
_symmetry_cell_setting triclinic
_symmetry_Int_Tables_number 2
_symmetry_space_group_name_Hall '-P 1'
_symmetry_space_group_name_H-M 'P -1'
_atom_sites_solution_hydrogens geom
_atom_sites_solution_primary direct
_atom_sites_solution_secondary difmap
_audit_conform_dict_location ftp://ftp.iucr.org/pub/cif_core.dic
_audit_conform_dict_name cif_core.dic
_audit_conform_dict_version 2.3
_audit_creation_date 2011-07-01T05:16:00-00:00
_audit_creation_method 'WinGX routine CIF_UPDATE'
_cell_angle_alpha 90.274(1)
_cell_angle_beta 93.478(1)
_cell_angle_gamma 92.394(1)
_cell_formula_units_Z 2
_cell_length_a 10.0820(1)
_cell_length_b 21.7333(4)
_cell_length_c 21.9730(4)
_cell_measurement_reflns_used 50413
_cell_measurement_temperature 173(2)
_cell_measurement_theta_max 26.733
_cell_measurement_theta_min 3.395
_cell_measurement_wavelength 0.71073
_cell_volume 4801.43(13)
_computing_cell_refinement 'HKL Scalepack (Otwinowski & Minor 1997)'
_computing_data_collection 'Collect (Bruker AXS BV, 1997-2004)'
_computing_data_reduction 'HKL Denzo and Scalepack (Otwinowski & Minor 1997)'
_computing_molecular_graphics 'Ortep-3 for Windows (Farrugia, 1997)'
_computing_publication_material 'WinGX publication routines (Farrugia, 1999)'
_computing_structure_refinement 'SHELXL-97 (Sheldrick, 1997)'
_computing_structure_solution 'SHELXS-97 (Sheldrick, 1997)'
_diffrn_ambient_temperature 173(2)
_diffrn_detector 'CCD plate'
_diffrn_detector_area_resol_mean 9
_diffrn_measured_fraction_theta_full 0.99
_diffrn_measured_fraction_theta_max 0.99
_diffrn_measurement_device '95mm CCD camera on \k-goniostat'
_diffrn_measurement_device_type KappaCCD
_diffrn_measurement_method 'CCD rotation images, thick slices'
_diffrn_orient_matrix_type 'by Bruker AXS Collect from scalepack cell'
_diffrn_orient_matrix_UB_11 -0.483312E-1
_diffrn_orient_matrix_UB_12 -0.244544E-1
_diffrn_orient_matrix_UB_13 -0.337305E-1
_diffrn_orient_matrix_UB_21 0.868355E-1
_diffrn_orient_matrix_UB_22 -0.96681E-2
_diffrn_orient_matrix_UB_23 -0.167612E-1
_diffrn_orient_matrix_UB_31 0.39496E-2
_diffrn_orient_matrix_UB_32 -0.378082E-1
_diffrn_orient_matrix_UB_33 0.256958E-1
_diffrn_radiation_monochromator graphite
_diffrn_radiation_probe x-ray
_diffrn_radiation_type MoK\a
_diffrn_radiation_wavelength 0.71073
_diffrn_reflns_av_R_equivalents 0.0648
_diffrn_reflns_av_unetI/netI 0.0535
_diffrn_reflns_limit_h_max 12
_diffrn_reflns_limit_h_min -12
_diffrn_reflns_limit_k_max 27
_diffrn_reflns_limit_k_min -27
_diffrn_reflns_limit_l_max 27
_diffrn_reflns_limit_l_min -27
_diffrn_reflns_number 71113
_diffrn_reflns_theta_full 26.77
_diffrn_reflns_theta_max 26.77
_diffrn_reflns_theta_min 3.4
_diffrn_source 'Enraf Nonius FR590'
_exptl_absorpt_coefficient_mu 1.464
_exptl_absorpt_correction_T_max 0.7167
_exptl_absorpt_correction_T_min 0.6347
_exptl_absorpt_correction_type multi-scan
_exptl_absorpt_process_details
;
        [c.f. r.h. blessing, acta cryst. (1995), a51, 33-38]
;
_exptl_crystal_colour Yellow
_exptl_crystal_density_diffrn 1.251
_exptl_crystal_density_method 'not measured'
_exptl_crystal_description Blade
_exptl_crystal_F_000 1916
_exptl_crystal_size_max 0.24
_exptl_crystal_size_mid 0.18
_exptl_crystal_size_min 0.11
_refine_diff_density_max 1.804
_refine_diff_density_min -0.789
_refine_diff_density_rms 0.093
_refine_ls_extinction_method none
_refine_ls_goodness_of_fit_ref 0.985
_refine_ls_hydrogen_treatment constr
_refine_ls_matrix_type full
_refine_ls_number_parameters 872
_refine_ls_number_reflns 20256
_refine_ls_number_restraints 141
_refine_ls_restrained_S_all 0.983
_refine_ls_R_factor_all 0.0795
_refine_ls_R_factor_gt 0.0561
_refine_ls_shift/su_max 0.001
_refine_ls_shift/su_mean 0
_refine_ls_structure_factor_coef Fsqd
_refine_ls_weighting_details 'calc w=1/[\s^2^(Fo^2^)+(0.0693P)^2^+15.1424P] where P=(Fo^2^+2Fc^2^)/3'
_refine_ls_weighting_scheme calc
_refine_ls_wR_factor_gt 0.1411
_refine_ls_wR_factor_ref 0.1538
_reflns_number_gt 15514
_reflns_number_total 20256
_reflns_threshold_expression >2sigma(I)
_cod_data_source_file c3cc45954c.txt
_cod_data_source_block Compound(4)-jun1011
_cod_original_cell_volume 4801.42(13)
_cod_database_code 7109973

loop_
_symmetry_equiv_pos_as_xyz
'x, y, z'
'-x, -y, -z'

loop_
_atom_site_label
_atom_site_type_symbol
_atom_site_fract_x
_atom_site_fract_y
_atom_site_fract_z
_atom_site_U_iso_or_equiv
_atom_site_adp_type
_atom_site_occupancy
_atom_site_symmetry_multiplicity
_atom_site_calc_flag
_atom_site_refinement_flags
Se1 Se 0.09399(4) 0.40616(2) 0.239453(19) 0.02980(11) Uani 1 1 d .
Se2 Se -0.39973(4) -0.02486(2) 0.256066(18) 0.02925(11) Uani 1 1 d .
Ge1 Ge 0.30219(4) 0.443958(18) 0.251174(17) 0.01856(10) Uani 1 1 d .
Ge2 Ge -0.19990(4) -0.063919(18) 0.251711(17) 0.01844(10) Uani 1 1 d .
P1 P 0.34596(10) 0.54662(5) 0.28613(5) 0.0252(2) Uani 1 1 d .
P2 P -0.15179(10) -0.16735(5) 0.24127(5) 0.0254(2) Uani 1 1 d .
N1 N 0.4130(3) 0.38695(14) 0.29966(14) 0.0203(6) Uani 1 1 d .
N2 N 0.4018(3) 0.43186(14) 0.17819(13) 0.0191(6) Uani 1 1 d .
N3 N -0.0974(3) -0.01877(15) 0.19187(14) 0.0207(6) Uani 1 1 d .
N4 N -0.0809(3) -0.03500(15) 0.32075(14) 0.0228(7) Uani 1 1 d .
C1 C 0.4586(4) 0.33740(18) 0.27282(18) 0.0235(8) Uani 1 1 d .
C2 C 0.4623(4) 0.33054(18) 0.21025(18) 0.0248(8) Uani 1 1 d .
H2 H 0.4774 0.2904 0.1956 0.03 Uiso 1 1 calc R
C3 C 0.4465(4) 0.37610(18) 0.16649(17) 0.0226(8) Uani 1 1 d .
C4 C 0.5140(5) 0.2861(2) 0.3111(2) 0.0356(10) Uani 1 1 d .
H4A H 0.5644 0.3035 0.3471 0.053 Uiso 1 1 calc R
H4B H 0.573 0.2623 0.2871 0.053 Uiso 1 1 calc R
H4C H 0.4408 0.2591 0.324 0.053 Uiso 1 1 calc R
C5 C 0.4874(5) 0.3609(2) 0.10353(19) 0.0336(10) Uani 1 1 d .
H5A H 0.4111 0.3423 0.0794 0.05 Uiso 1 1 calc R
H5B H 0.5593 0.3319 0.1065 0.05 Uiso 1 1 calc R
H5C H 0.5185 0.3987 0.0837 0.05 Uiso 1 1 calc R
C6 C 0.4295(4) 0.39361(18) 0.36567(17) 0.0227(8) Uani 1 1 d .
C7 C 0.5384(4) 0.42976(19) 0.39047(17) 0.0253(8) Uani 1 1 d .
C8 C 0.5524(5) 0.4366(2) 0.45345(19) 0.0339(10) Uani 1 1 d .
H8 H 0.6253 0.4609 0.4712 0.041 Uiso 1 1 calc R
C9 C 0.4622(5) 0.4089(2) 0.49077(19) 0.0363(10) Uani 1 1 d .
H9 H 0.4724 0.4149 0.5337 0.044 Uiso 1 1 calc R
C10 C 0.3578(5) 0.3727(2) 0.46577(19) 0.0336(10) Uani 1 1 d .
H10 H 0.2971 0.3535 0.4919 0.04 Uiso 1 1 calc R
C11 C 0.3387(4) 0.36336(19) 0.40302(18) 0.0271(9) Uani 1 1 d .
C12 C 0.6455(4) 0.4567(2) 0.35125(19) 0.0326(10) Uani 1 1 d .
H12 H 0.6051 0.4601 0.3087 0.039 Uiso 1 1 calc R
C13 C 0.7617(5) 0.4138(3) 0.3492(3) 0.0590(15) Uani 1 1 d .
H13A H 0.8287 0.4319 0.3233 0.088 Uiso 1 1 calc R
H13B H 0.7293 0.3738 0.3324 0.088 Uiso 1 1 calc R
H13C H 0.8014 0.4084 0.3905 0.088 Uiso 1 1 calc R
C14 C 0.6963(5) 0.5209(2) 0.3717(2) 0.0454(12) Uani 1 1 d .
H14A H 0.7648 0.5358 0.3449 0.068 Uiso 1 1 calc R
H14B H 0.7345 0.5193 0.4137 0.068 Uiso 1 1 calc R
H14C H 0.6225 0.5489 0.3696 0.068 Uiso 1 1 calc R
C15 C 0.2220(4) 0.3214(2) 0.3786(2) 0.0318(9) Uani 1 1 d .
H15 H 0.2233 0.3195 0.3331 0.038 Uiso 1 1 calc R
C16 C 0.2326(6) 0.2558(2) 0.4036(3) 0.0497(13) Uani 1 1 d .
H16A H 0.3174 0.2393 0.3932 0.074 Uiso 1 1 calc R
H16B H 0.1591 0.2295 0.3855 0.074 Uiso 1 1 calc R
H16C H 0.2281 0.2567 0.448 0.074 Uiso 1 1 calc R
C17 C 0.0880(5) 0.3454(3) 0.3951(2) 0.0462(12) Uani 1 1 d .
H17A H 0.0159 0.3178 0.3779 0.069 Uiso 1 1 calc R
H17B H 0.0777 0.3868 0.3785 0.069 Uiso 1 1 calc R
H17C H 0.0846 0.347 0.4396 0.069 Uiso 1 1 calc R
C18 C 0.4110(4) 0.47969(18) 0.13265(16) 0.0215(8) Uani 1 1 d .
C19 C 0.5234(4) 0.52016(18) 0.13671(17) 0.0240(8) Uani 1 1 d .
C20 C 0.5303(4) 0.5673(2) 0.09417(19) 0.0311(9) Uani 1 1 d .
H20 H 0.6054 0.5953 0.0961 0.037 Uiso 1 1 calc R
C21 C 0.4306(5) 0.5742(2) 0.0493(2) 0.0350(10) Uani 1 1 d .
H21 H 0.4358 0.6075 0.0216 0.042 Uiso 1 1 calc R
C22 C 0.3235(4) 0.5328(2) 0.04471(19) 0.0326(10) Uani 1 1 d .
H22 H 0.2571 0.537 0.0126 0.039 Uiso 1 1 calc R
C23 C 0.3100(4) 0.48455(19) 0.08625(17) 0.0258(8) Uani 1 1 d .
C24 C 0.6387(4) 0.5130(2) 0.1839(2) 0.0344(10) Uani 1 1 d U
H24 H 0.6034 0.4891 0.2187 0.041 Uiso 1 1 calc R
C25 C 0.7006(5) 0.5729(3) 0.2097(3) 0.0526(14) Uani 1 1 d U
H25A H 0.7737 0.5642 0.2395 0.079 Uiso 1 1 calc R
H25B H 0.6332 0.5956 0.2298 0.079 Uiso 1 1 calc R
H25C H 0.7349 0.5978 0.1766 0.079 Uiso 1 1 calc R
C26 C 0.7467(6) 0.4756(3) 0.1577(4) 0.080(2) Uani 1 1 d U
H26A H 0.7076 0.4364 0.1415 0.12 Uiso 1 1 calc R
H26B H 0.8153 0.4676 0.1899 0.12 Uiso 1 1 calc R
H26C H 0.7868 0.4988 0.1249 0.12 Uiso 1 1 calc R
C27 C 0.1916(4) 0.4392(2) 0.07716(18) 0.0293(9) Uani 1 1 d .
H27 H 0.1993 0.4072 0.1096 0.035 Uiso 1 1 calc R
C28 C 0.1894(5) 0.4067(2) 0.0150(2) 0.0406(11) Uani 1 1 d .
H28A H 0.1124 0.3776 0.0107 0.061 Uiso 1 1 calc R
H28B H 0.2712 0.3843 0.0121 0.061 Uiso 1 1 calc R
H28C H 0.1831 0.4373 -0.0176 0.061 Uiso 1 1 calc R
C29 C 0.0599(4) 0.4709(2) 0.0829(2) 0.0349(10) Uani 1 1 d .
H29A H -0.0142 0.4404 0.077 0.052 Uiso 1 1 calc R
H29B H 0.0511 0.5029 0.0519 0.052 Uiso 1 1 calc R
H29C H 0.0587 0.4896 0.1235 0.052 Uiso 1 1 calc R
C30 C 0.2093(4) 0.55412(19) 0.33984(19) 0.0289(9) Uani 1 1 d .
H30 H 0.1228 0.5417 0.3175 0.035 Uiso 1 1 calc R
C31 C 0.2025(5) 0.6212(2) 0.3611(2) 0.0373(11) Uani 1 1 d .
H31A H 0.2878 0.6344 0.3829 0.045 Uiso 1 1 calc R
H31B H 0.1889 0.6481 0.3252 0.045 Uiso 1 1 calc R
C32 C 0.0893(5) 0.6284(3) 0.4032(2) 0.0479(13) Uani 1 1 d .
H32A H 0.0034 0.6179 0.3806 0.057 Uiso 1 1 calc R
H32B H 0.0882 0.6718 0.417 0.057 Uiso 1 1 calc R
C33 C 0.1058(6) 0.5865(3) 0.4586(2) 0.0545(15) Uani 1 1 d .
H33A H 0.1864 0.6002 0.4838 0.065 Uiso 1 1 calc R
H33B H 0.0282 0.5897 0.4837 0.065 Uiso 1 1 calc R
C34 C 0.1178(5) 0.5200(3) 0.4392(2) 0.0454(12) Uani 1 1 d .
H34A H 0.0322 0.5046 0.4191 0.055 Uiso 1 1 calc R
H34B H 0.1362 0.4947 0.4759 0.055 Uiso 1 1 calc R
C35 C 0.2283(4) 0.5125(2) 0.39549(19) 0.0343(10) Uani 1 1 d .
H35A H 0.2284 0.469 0.3819 0.041 Uiso 1 1 calc R
H35B H 0.3154 0.523 0.4171 0.041 Uiso 1 1 calc R
C36 C 0.2779(4) 0.59095(19) 0.21785(19) 0.0283(9) Uani 1 1 d .
H36 H 0.3099 0.5702 0.1811 0.034 Uiso 1 1 calc R
C37 C 0.3417(4) 0.6568(2) 0.2189(2) 0.0361(10) Uani 1 1 d .
H37A H 0.3146 0.6793 0.2552 0.043 Uiso 1 1 calc R
H37B H 0.4398 0.6547 0.2222 0.043 Uiso 1 1 calc R
C38 C 0.2994(5) 0.6920(2) 0.1612(2) 0.0417(12) Uani 1 1 d .
H38A H 0.3356 0.6722 0.1254 0.05 Uiso 1 1 calc R
H38B H 0.3367 0.7348 0.1643 0.05 Uiso 1 1 calc R
C39 C 0.1476(5) 0.6927(2) 0.1521(2) 0.0416(11) Uani 1 1 d .
H39A H 0.1117 0.7153 0.1863 0.05 Uiso 1 1 calc R
H39B H 0.1227 0.7143 0.1138 0.05 Uiso 1 1 calc R
C40 C 0.0883(5) 0.6275(2) 0.1493(2) 0.0377(10) Uani 1 1 d .
H40A H 0.1207 0.6057 0.1138 0.045 Uiso 1 1 calc R
H40B H -0.0097 0.6286 0.1438 0.045 Uiso 1 1 calc R
C41 C 0.1261(4) 0.5924(2) 0.2076(2) 0.0312(9) Uani 1 1 d .
H41A H 0.0876 0.5498 0.2044 0.037 Uiso 1 1 calc R
H41B H 0.089 0.6127 0.2429 0.037 Uiso 1 1 calc R
C42 C -0.0513(4) 0.03791(19) 0.20695(18) 0.0255(8) Uani 1 1 d .
C43 C -0.0323(4) 0.05836(19) 0.26741(19) 0.0296(9) Uani 1 1 d .
H43 H -0.0169 0.1015 0.2732 0.036 Uiso 1 1 calc R
C44 C -0.0335(4) 0.0229(2) 0.32039(18) 0.0283(9) Uani 1 1 d .
C45 C -0.0152(5) 0.0832(2) 0.1582(2) 0.0374(11) Uani 1 1 d .
H45A H -0.0094 0.0613 0.1195 0.056 Uiso 1 1 calc R
H45B H 0.0708 0.104 0.1699 0.056 Uiso 1 1 calc R
H45C H -0.0836 0.1139 0.1536 0.056 Uiso 1 1 calc R
C46 C 0.0248(5) 0.0532(2) 0.3784(2) 0.0430(12) Uani 1 1 d .
H46A H -0.0392 0.0811 0.394 0.065 Uiso 1 1 calc R
H46B H 0.1069 0.0766 0.37 0.065 Uiso 1 1 calc R
H46C H 0.0448 0.0216 0.4088 0.065 Uiso 1 1 calc R
C47 C -0.0909(4) -0.04235(18) 0.13038(17) 0.0246(8) Uani 1 1 d .
C48 C 0.0196(4) -0.0767(2) 0.11692(19) 0.0291(9) Uani 1 1 d .
C49 C 0.0221(5) -0.1030(2) 0.0596(2) 0.0400(11) Uani 1 1 d .
H49 H 0.0952 -0.1268 0.0503 0.048 Uiso 1 1 calc R
C50 C -0.0804(5) -0.0953(3) 0.0155(2) 0.0453(13) Uani 1 1 d .
H50 H -0.0786 -0.1148 -0.0233 0.054 Uiso 1 1 calc R
C51 C -0.1841(5) -0.0594(2) 0.0281(2) 0.0408(11) Uani 1 1 d .
H51 H -0.2522 -0.0532 -0.0028 0.049 Uiso 1 1 calc R
C52 C -0.1928(4) -0.0315(2) 0.08521(18) 0.0288(9) Uani 1 1 d .
C53 C 0.1383(4) -0.0821(2) 0.1623(2) 0.0378(10) Uani 1 1 d U
H53 H 0.1041 -0.0808 0.204 0.045 Uiso 1 1 calc R
C54 C 0.2352(6) -0.0275(3) 0.1573(4) 0.077(2) Uani 1 1 d U
H54A H 0.1877 0.0107 0.1604 0.115 Uiso 1 1 calc R
H54B H 0.2758 -0.029 0.118 0.115 Uiso 1 1 calc R
H54C H 0.3047 -0.0289 0.1904 0.115 Uiso 1 1 calc R
C55 C 0.2115(7) -0.1407(3) 0.1573(4) 0.082(2) Uani 1 1 d U
H55A H 0.1495 -0.1761 0.1615 0.124 Uiso 1 1 calc R
H55B H 0.2827 -0.1415 0.1896 0.124 Uiso 1 1 calc R
H55C H 0.2499 -0.1425 0.1174 0.124 Uiso 1 1 calc R
C56 C -0.3068(4) 0.0103(2) 0.09447(19) 0.0317(9) Uani 1 1 d .
H56 H -0.2977 0.0265 0.1373 0.038 Uiso 1 1 calc R
C57 C -0.2993(5) 0.0654(2) 0.0507(2) 0.0466(13) Uani 1 1 d .
H57A H -0.3727 0.0925 0.0571 0.07 Uiso 1 1 calc R
H57B H -0.3061 0.0504 0.0084 0.07 Uiso 1 1 calc R
H57C H -0.2144 0.0885 0.0586 0.07 Uiso 1 1 calc R
C58 C -0.4422(5) -0.0235(2) 0.0846(2) 0.0398(11) Uani 1 1 d .
H58A H -0.5126 0.0051 0.0913 0.06 Uiso 1 1 calc R
H58B H -0.448 -0.0577 0.1133 0.06 Uiso 1 1 calc R
H58C H -0.4528 -0.0395 0.0427 0.06 Uiso 1 1 calc R
C59 C -0.0646(4) -0.07319(19) 0.37510(17) 0.0252(8) Uani 1 1 d .
C60 C 0.0410(4) -0.1138(2) 0.37889(19) 0.0320(10) Uani 1 1 d .
C61 C 0.0507(5) -0.1521(2) 0.4296(2) 0.0429(12) Uani 1 1 d .
H61 H 0.1214 -0.1797 0.4337 0.052 Uiso 1 1 calc R
C62 C -0.0407(5) -0.1508(2) 0.4740(2) 0.0441(12) Uani 1 1 d .
H62 H -0.0336 -0.1782 0.5075 0.053 Uiso 1 1 calc R
C63 C -0.1414(5) -0.1105(2) 0.47014(19) 0.0365(10) Uani 1 1 d .
H63 H -0.2026 -0.1099 0.5013 0.044 Uiso 1 1 calc R
C64 C -0.1559(4) -0.0699(2) 0.42109(17) 0.0277(9) Uani 1 1 d .
C65 C 0.1457(5) -0.1148(3) 0.3321(2) 0.0450(12) Uani 1 1 d U
H65 H 0.1043 -0.1003 0.2925 0.054 Uiso 1 1 calc R
C66 C 0.2615(6) -0.0705(4) 0.3507(3) 0.080(2) Uani 1 1 d U
H66A H 0.3277 -0.0712 0.3199 0.12 Uiso 1 1 calc R
H66B H 0.3022 -0.083 0.3902 0.12 Uiso 1 1 calc R
H66C H 0.2294 -0.0288 0.3542 0.12 Uiso 1 1 calc R
C67 C 0.1974(7) -0.1796(4) 0.3214(3) 0.078(2) Uani 1 1 d U
H67A H 0.2639 -0.1774 0.2907 0.117 Uiso 1 1 calc R
H67B H 0.1231 -0.2075 0.3072 0.117 Uiso 1 1 calc R
H67C H 0.2381 -0.195 0.3597 0.117 Uiso 1 1 calc R
C68 C -0.2636(4) -0.0237(2) 0.42281(19) 0.0338(10) Uani 1 1 d .
H68 H -0.2597 0.0026 0.3857 0.041 Uiso 1 1 calc R
C69 C -0.2412(6) 0.0183(3) 0.4797(2) 0.0485(13) Uani 1 1 d .
H69A H -0.3115 0.0481 0.4797 0.073 Uiso 1 1 calc R
H69B H -0.1545 0.0403 0.4788 0.073 Uiso 1 1 calc R
H69C H -0.2434 -0.0068 0.5165 0.073 Uiso 1 1 calc R
C70 C -0.4020(5) -0.0555(3) 0.4225(2) 0.0492(14) Uani 1 1 d .
H70A H -0.4693 -0.0242 0.4233 0.074 Uiso 1 1 calc R
H70B H -0.4075 -0.0816 0.4586 0.074 Uiso 1 1 calc R
H70C H -0.4179 -0.0808 0.3856 0.074 Uiso 1 1 calc R
C71 C -0.2375(4) -0.1884(2) 0.16569(19) 0.0316(9) Uani 1 1 d U
H71 H -0.195 -0.1606 0.1356 0.038 Uiso 1 1 calc R
C72 C -0.2000(6) -0.2537(3) 0.1483(3) 0.0631(18) Uani 1 1 d U
H72A H -0.1031 -0.2578 0.1562 0.076 Uiso 1 1 calc R
H72B H -0.2467 -0.2842 0.1737 0.076 Uiso 1 1 calc R
C73 C -0.2385(6) -0.2664(3) 0.0809(3) 0.073(2) Uani 1 1 d U
H73A H -0.1871 -0.2376 0.0556 0.088 Uiso 1 1 calc R
H73B H -0.2154 -0.3089 0.0705 0.088 Uiso 1 1 calc R
C74 C -0.3851(5) -0.2591(2) 0.0665(2) 0.0451(12) Uani 1 1 d U
H74A H -0.4365 -0.2911 0.088 0.054 Uiso 1 1 calc R
H74B H -0.4056 -0.2647 0.0222 0.054 Uiso 1 1 calc R
C75 C -0.4259(6) -0.1957(3) 0.0860(2) 0.0539(14) Uani 1 1 d U
H75A H -0.5235 -0.1932 0.0793 0.065 Uiso 1 1 calc R
H75B H -0.3835 -0.164 0.0605 0.065 Uiso 1 1 calc R
C76 C -0.3852(5) -0.1828(2) 0.1531(2) 0.0410(11) Uani 1 1 d U
H76A H -0.4102 -0.1408 0.164 0.049 Uiso 1 1 calc R
H76B H -0.4335 -0.2124 0.1788 0.049 Uiso 1 1 calc R
C77 C -0.2439(4) -0.2040(2) 0.30439(19) 0.0301(9) Uani 1 1 d U
H77 H -0.2142 -0.1793 0.3416 0.036 Uiso 1 1 calc R
C78 C -0.1948(6) -0.2681(3) 0.3172(3) 0.0636(17) Uani 1 1 d U
H78A H -0.0964 -0.2662 0.3213 0.076 Uiso 1 1 calc R
H78B H -0.223 -0.2956 0.2823 0.076 Uiso 1 1 calc R
C79 C -0.2492(6) -0.2948(3) 0.3756(3) 0.0601(16) Uani 1 1 d U
H79A H -0.2208 -0.3377 0.3806 0.072 Uiso 1 1 calc R
H79B H -0.2108 -0.2705 0.4111 0.072 Uiso 1 1 calc R
C80 C -0.3962(5) -0.2944(3) 0.3747(3) 0.0514(13) Uani 1 1 d U
H80A H -0.4262 -0.3087 0.4146 0.062 Uiso 1 1 calc R
H80B H -0.4351 -0.3233 0.3428 0.062 Uiso 1 1 calc R
C81 C -0.4444(6) -0.2313(3) 0.3623(3) 0.077(2) Uani 1 1 d U
H81A H -0.4138 -0.2035 0.3966 0.093 Uiso 1 1 calc R
H81B H -0.5428 -0.2329 0.3595 0.093 Uiso 1 1 calc R
C82 C -0.3931(5) -0.2051(3) 0.3026(3) 0.0589(17) Uani 1 1 d U
H82A H -0.4299 -0.2308 0.2678 0.071 Uiso 1 1 calc R
H82B H -0.4239 -0.1628 0.2966 0.071 Uiso 1 1 calc R
C1S C 0.8002(3) 0.26824(14) 0.14301(11) 0.0512(13) Uiso 1 1 d G
C2S C 0.8578(3) 0.31447(14) 0.10855(14) 0.0591(15) Uiso 1 1 d G
H2S H 0.9187 0.3442 0.1276 0.071 Uiso 1 1 calc R
C3S C 0.8264(4) 0.31723(16) 0.04618(14) 0.0595(15) Uiso 1 1 d G
H3S H 0.8657 0.3488 0.0226 0.071 Uiso 1 1 calc R
C4S C 0.7373(4) 0.27376(17) 0.01827(11) 0.0593(15) Uiso 1 1 d G
H4S H 0.7158 0.2756 -0.0244 0.071 Uiso 1 1 calc R
C5S C 0.6797(3) 0.22752(16) 0.05272(14) 0.0592(15) Uiso 1 1 d G
H5S H 0.6188 0.1978 0.0336 0.071 Uiso 1 1 calc R
C6S C 0.7112(3) 0.22476(14) 0.11510(14) 0.0543(14) Uiso 1 1 d G
H6S H 0.6718 0.1932 0.1386 0.065 Uiso 1 1 calc R
C7S C 0.8340(5) 0.2652(2) 0.21029(12) 0.0716(18) Uiso 1 1 d G
H7S1 H 0.785 0.2301 0.2274 0.107 Uiso 0.5 1 calc PR
H7S2 H 0.8092 0.3033 0.2298 0.107 Uiso 0.5 1 calc PR
H7S3 H 0.9297 0.2601 0.2176 0.107 Uiso 0.5 1 calc PR
H7S4 H 0.8976 0.2989 0.2225 0.107 Uiso 0.5 1 calc PR
H7S5 H 0.8734 0.2257 0.2201 0.107 Uiso 0.5 1 calc PR
H7S6 H 0.7529 0.2689 0.2323 0.107 Uiso 0.5 1 calc PR
C8S C 0.2457(4) 0.2087(2) 0.14581(18) 0.089(2) Uiso 1 1 d G
C9S C 0.3285(5) 0.1665(2) 0.1217(2) 0.087(2) Uiso 1 1 d G
H9S H 0.3421 0.1665 0.0793 0.104 Uiso 1 1 calc R
C10S C 0.3914(5) 0.1242(2) 0.1596(3) 0.109(3) Uiso 1 1 d G
H10S H 0.448 0.0954 0.1431 0.131 Uiso 1 1 calc R
C11S C 0.3715(6) 0.1242(3) 0.2217(3) 0.134(4) Uiso 1 1 d G
H11S H 0.4145 0.0953 0.2476 0.161 Uiso 1 1 calc R
C12S C 0.2887(6) 0.1664(3) 0.24578(18) 0.132(4) Uiso 1 1 d G
H12S H 0.2751 0.1663 0.2882 0.159 Uiso 1 1 calc R
C13S C 0.2258(5) 0.2086(2) 0.20786(19) 0.0616(16) Uiso 1 1 d G
H13S H 0.1693 0.2375 0.2243 0.074 Uiso 1 1 calc R
C14S C 0.1793(7) 0.2534(3) 0.1062(3) 0.152(5) Uiso 1 1 d G
H14D H 0.1252 0.2794 0.1306 0.229 Uiso 0.5 1 calc PR
H14E H 0.1219 0.2315 0.0749 0.229 Uiso 0.5 1 calc PR
H14F H 0.2462 0.2792 0.0866 0.229 Uiso 0.5 1 calc PR
H14G H 0.2036 0.2474 0.0641 0.229 Uiso 0.5 1 calc PR
H14H H 0.207 0.2952 0.1199 0.229 Uiso 0.5 1 calc PR
H14I H 0.0827 0.2475 0.1081 0.229 Uiso 0.5 1 calc PR
C15S C 0.6585(5) 0.2154(2) 0.4490(2) 0.087(2) Uiso 1 1 d G
C16S C 0.7703(5) 0.2231(3) 0.4154(3) 0.104(3) Uiso 1 1 d G
H16S H 0.8347 0.2553 0.4257 0.124 Uiso 1 1 calc R
C17S C 0.7881(6) 0.1839(3) 0.3667(3) 0.140(4) Uiso 1 1 d G
H17S H 0.8645 0.1892 0.3437 0.168 Uiso 1 1 calc R
C18S C 0.6940(7) 0.1369(3) 0.3516(3) 0.110(3) Uiso 1 1 d G
H18S H 0.7061 0.1101 0.3183 0.132 Uiso 1 1 calc R
C19S C 0.5821(6) 0.1291(3) 0.3852(3) 0.166(5) Uiso 1 1 d G
H19S H 0.5178 0.097 0.3749 0.199 Uiso 1 1 calc R
C20S C 0.5644(5) 0.1683(3) 0.4339(3) 0.116(3) Uiso 1 1 d G
H20S H 0.4879 0.163 0.4569 0.14 Uiso 1 1 calc R
C21S C 0.6650(9) 0.2648(3) 0.4988(3) 0.179(6) Uiso 1 1 d G
H21A H 0.5866 0.2599 0.5229 0.268 Uiso 0.5 1 calc PR
H21B H 0.6667 0.3056 0.48 0.268 Uiso 0.5 1 calc PR
H21C H 0.7456 0.2606 0.5254 0.268 Uiso 0.5 1 calc PR
H21D H 0.7461 0.2908 0.496 0.268 Uiso 0.5 1 calc PR
H21E H 0.6659 0.2451 0.5388 0.268 Uiso 0.5 1 calc PR
H21F H 0.587 0.2902 0.4935 0.268 Uiso 0.5 1 calc PR

loop_
_atom_site_aniso_label
_atom_site_aniso_U_11
_atom_site_aniso_U_22
_atom_site_aniso_U_33
_atom_site_aniso_U_23
_atom_site_aniso_U_13
_atom_site_aniso_U_12
Se1 0.0194(2) 0.0389(3) 0.0308(2) 0.00363(18) 0.00027(16) -0.00242(17)
Se2 0.0190(2) 0.0425(3) 0.0264(2) 0.00032(17) -0.00093(15) 0.00675(17)
Ge1 0.01703(19) 0.0223(2) 0.01658(19) 0.00266(15) 0.00210(14) 0.00238(15)
Ge2 0.01563(19) 0.0228(2) 0.01640(19) 0.00078(15) -0.00097(14) -0.00158(15)
P1 0.0230(5) 0.0277(5) 0.0248(5) -0.0009(4) 0.0013(4) 0.0010(4)
P2 0.0208(5) 0.0240(5) 0.0313(5) -0.0009(4) 0.0017(4) -0.0001(4)
N1 0.0203(16) 0.0225(16) 0.0182(15) 0.0034(12) 0.0004(12) 0.0017(13)
N2 0.0238(16) 0.0184(16) 0.0155(14) 0.0022(12) 0.0034(12) 0.0028(12)
N3 0.0182(16) 0.0256(17) 0.0180(15) 0.0024(13) 0.0001(12) -0.0016(13)
N4 0.0190(16) 0.0300(18) 0.0187(15) -0.0005(13) -0.0033(12) -0.0023(13)
C1 0.0210(19) 0.023(2) 0.027(2) 0.0063(16) 0.0023(15) 0.0008(15)
C2 0.031(2) 0.0177(19) 0.026(2) 0.0003(15) 0.0018(16) 0.0047(16)
C3 0.0212(19) 0.027(2) 0.0197(18) -0.0001(15) 0.0014(14) 0.0011(15)
C4 0.045(3) 0.033(2) 0.030(2) 0.0098(18) 0.0030(19) 0.017(2)
C5 0.045(3) 0.033(2) 0.024(2) -0.0021(17) 0.0069(18) 0.015(2)
C6 0.024(2) 0.027(2) 0.0179(18) 0.0046(15) 0.0000(14) 0.0055(16)
C7 0.027(2) 0.027(2) 0.0220(19) 0.0039(16) -0.0003(15) 0.0033(16)
C8 0.039(3) 0.039(3) 0.023(2) 0.0025(18) -0.0053(18) -0.001(2)
C9 0.051(3) 0.041(3) 0.0168(19) 0.0050(18) 0.0012(18) 0.006(2)
C10 0.044(3) 0.034(2) 0.023(2) 0.0104(18) 0.0085(18) 0.005(2)
C11 0.030(2) 0.028(2) 0.024(2) 0.0084(16) 0.0054(16) 0.0052(17)
C12 0.025(2) 0.047(3) 0.026(2) 0.0050(19) -0.0013(16) -0.0068(19)
C13 0.042(3) 0.063(4) 0.074(4) -0.004(3) 0.026(3) 0.000(3)
C14 0.037(3) 0.051(3) 0.046(3) 0.008(2) 0.002(2) -0.013(2)
C15 0.031(2) 0.034(2) 0.031(2) 0.0068(18) 0.0090(17) -0.0023(18)
C16 0.056(3) 0.037(3) 0.057(3) 0.010(2) 0.015(3) -0.007(2)
C17 0.034(3) 0.055(3) 0.051(3) 0.003(2) 0.011(2) -0.004(2)
C18 0.025(2) 0.023(2) 0.0175(18) 0.0036(15) 0.0074(14) 0.0047(15)
C19 0.024(2) 0.028(2) 0.0212(19) 0.0043(15) 0.0087(15) 0.0045(16)
C20 0.030(2) 0.032(2) 0.033(2) 0.0086(18) 0.0114(18) 0.0006(18)
C21 0.045(3) 0.034(2) 0.028(2) 0.0149(18) 0.0134(19) 0.007(2)
C22 0.037(2) 0.040(3) 0.022(2) 0.0069(18) 0.0025(17) 0.013(2)
C23 0.029(2) 0.030(2) 0.0195(19) 0.0016(16) 0.0059(15) 0.0071(17)
C24 0.028(2) 0.041(3) 0.034(2) 0.0120(19) 0.0017(18) -0.0055(19)
C25 0.039(3) 0.054(3) 0.064(4) -0.009(3) -0.007(2) -0.002(2)
C26 0.048(4) 0.079(5) 0.111(6) -0.033(4) -0.032(4) 0.038(3)
C27 0.033(2) 0.036(2) 0.0192(19) -0.0011(17) -0.0022(16) 0.0052(18)
C28 0.042(3) 0.049(3) 0.031(2) -0.009(2) -0.001(2) 0.005(2)
C29 0.030(2) 0.044(3) 0.031(2) 0.0003(19) -0.0010(18) 0.003(2)
C30 0.030(2) 0.030(2) 0.027(2) -0.0029(17) 0.0042(17) 0.0054(17)
C31 0.047(3) 0.036(3) 0.030(2) -0.0066(19) 0.005(2) 0.013(2)
C32 0.050(3) 0.052(3) 0.044(3) -0.009(2) 0.010(2) 0.021(2)
C33 0.062(4) 0.069(4) 0.036(3) 0.000(3) 0.018(2) 0.026(3)
C34 0.047(3) 0.055(3) 0.037(3) 0.003(2) 0.015(2) 0.012(2)
C35 0.035(2) 0.041(3) 0.027(2) 0.0038(19) 0.0040(18) 0.009(2)
C36 0.030(2) 0.025(2) 0.030(2) 0.0029(17) 0.0037(17) 0.0068(17)
C37 0.028(2) 0.031(2) 0.050(3) 0.008(2) 0.0045(19) 0.0037(18)
C38 0.036(3) 0.032(3) 0.058(3) 0.016(2) 0.013(2) 0.006(2)
C39 0.040(3) 0.038(3) 0.048(3) 0.015(2) 0.006(2) 0.012(2)
C40 0.038(3) 0.036(3) 0.039(3) 0.006(2) 0.000(2) 0.008(2)
C41 0.030(2) 0.029(2) 0.034(2) 0.0038(18) 0.0002(18) 0.0049(18)
C42 0.023(2) 0.027(2) 0.026(2) 0.0040(16) 0.0001(15) -0.0051(16)
C43 0.034(2) 0.024(2) 0.029(2) -0.0017(17) -0.0031(17) -0.0074(17)
C44 0.026(2) 0.036(2) 0.022(2) -0.0062(17) -0.0008(16) -0.0052(17)
C45 0.048(3) 0.032(2) 0.030(2) 0.0077(19) -0.002(2) -0.013(2)
C46 0.050(3) 0.048(3) 0.027(2) -0.007(2) -0.007(2) -0.018(2)
C47 0.029(2) 0.025(2) 0.0196(18) 0.0009(15) 0.0051(15) -0.0077(16)
C48 0.027(2) 0.031(2) 0.029(2) 0.0007(17) 0.0108(17) -0.0079(17)
C49 0.038(3) 0.046(3) 0.037(3) -0.010(2) 0.018(2) -0.006(2)
C50 0.048(3) 0.059(3) 0.029(2) -0.014(2) 0.018(2) -0.014(2)
C51 0.043(3) 0.056(3) 0.022(2) -0.003(2) 0.0000(19) -0.014(2)
C52 0.031(2) 0.034(2) 0.0205(19) 0.0024(16) 0.0002(16) -0.0088(18)
C53 0.031(2) 0.050(3) 0.034(2) 0.010(2) 0.0095(19) 0.008(2)
C54 0.039(3) 0.074(4) 0.112(6) 0.017(4) -0.030(3) -0.011(3)
C55 0.062(4) 0.063(4) 0.123(6) -0.003(4) -0.009(4) 0.028(3)
C56 0.033(2) 0.037(2) 0.024(2) 0.0054(18) -0.0069(17) -0.0014(19)
C57 0.053(3) 0.044(3) 0.040(3) 0.015(2) -0.011(2) -0.008(2)
C58 0.034(2) 0.047(3) 0.037(3) 0.007(2) -0.0052(19) -0.002(2)
C59 0.023(2) 0.032(2) 0.0198(19) 0.0010(16) -0.0053(15) -0.0029(16)
C60 0.025(2) 0.043(3) 0.027(2) 0.0010(18) -0.0091(17) 0.0029(18)
C61 0.045(3) 0.045(3) 0.039(3) 0.008(2) -0.011(2) 0.012(2)
C62 0.046(3) 0.051(3) 0.034(3) 0.019(2) -0.009(2) -0.002(2)
C63 0.037(3) 0.050(3) 0.022(2) 0.0060(19) -0.0024(18) -0.005(2)
C64 0.025(2) 0.037(2) 0.0195(19) 0.0027(17) -0.0039(15) -0.0043(17)
C65 0.027(2) 0.076(4) 0.033(2) 0.000(2) -0.0033(19) 0.015(2)
C66 0.038(3) 0.138(6) 0.062(4) -0.020(4) 0.017(3) -0.024(4)
C67 0.060(4) 0.098(5) 0.080(5) -0.006(4) 0.005(3) 0.043(4)
C68 0.031(2) 0.050(3) 0.020(2) 0.0017(18) 0.0008(17) 0.006(2)
C69 0.054(3) 0.065(4) 0.027(2) -0.006(2) -0.001(2) 0.014(3)
C70 0.028(2) 0.089(4) 0.032(3) 0.004(3) 0.0041(19) 0.004(3)
C71 0.033(2) 0.032(2) 0.030(2) -0.0091(17) 0.0062(17) -0.0098(18)
C72 0.045(3) 0.064(4) 0.080(4) -0.043(3) -0.014(3) 0.023(3)
C73 0.053(3) 0.089(5) 0.078(4) -0.058(4) 0.009(3) -0.001(3)
C74 0.054(3) 0.041(3) 0.039(3) -0.013(2) 0.001(2) -0.008(2)
C75 0.071(4) 0.047(3) 0.041(3) -0.009(2) -0.018(3) 0.004(3)
C76 0.045(3) 0.044(3) 0.034(2) -0.008(2) -0.012(2) 0.012(2)
C77 0.032(2) 0.028(2) 0.030(2) 0.0065(17) 0.0028(17) -0.0004(17)
C78 0.055(3) 0.040(3) 0.100(5) 0.033(3) 0.029(3) 0.014(3)
C79 0.050(3) 0.047(3) 0.083(4) 0.036(3) 0.004(3) 0.003(3)
C80 0.050(3) 0.054(3) 0.049(3) 0.024(3) 0.003(2) -0.006(2)
C81 0.056(4) 0.094(5) 0.089(5) 0.063(4) 0.043(3) 0.032(3)
C82 0.035(3) 0.082(4) 0.063(3) 0.052(3) 0.014(2) 0.014(3)

loop_
_atom_type_symbol
_atom_type_description
_atom_type_scat_dispersion_real
_atom_type_scat_dispersion_imag
_atom_type_scat_source
C C 0.0033 0.0016 'International Tables Vol C Tables 4.2.6.8 and 6.1.1.4'
H H 0 0 'International Tables Vol C Tables 4.2.6.8 and 6.1.1.4'
Ge Ge 0.1547 1.8001 'International Tables Vol C Tables 4.2.6.8 and 6.1.1.4'
N N 0.0061 0.0033 'International Tables Vol C Tables 4.2.6.8 and 6.1.1.4'
P P 0.1023 0.0942 'International Tables Vol C Tables 4.2.6.8 and 6.1.1.4'
Se Se -0.0929 2.2259 'International Tables Vol C Tables 4.2.6.8 and 6.1.1.4'

loop_
_geom_angle_atom_site_label_1
_geom_angle_atom_site_label_2
_geom_angle_atom_site_label_3
_geom_angle
N2 Ge1 N1 92.37(13)
N2 Ge1 Se1 112.38(9)
N1 Ge1 Se1 110.22(9)
N2 Ge1 P1 108.12(9)
N1 Ge1 P1 110.25(10)
Se1 Ge1 P1 120.02(3)
N4 Ge2 N3 93.23(13)
N4 Ge2 Se2 110.90(10)
N3 Ge2 Se2 109.94(9)
N4 Ge2 P2 103.78(10)
N3 Ge2 P2 106.32(10)
Se2 Ge2 P2 127.25(3)
C30 P1 C36 101.15(19)
C30 P1 Ge1 100.42(14)
C36 P1 Ge1 100.58(14)
C71 P2 C77 110.1(2)
C71 P2 Ge2 102.37(15)
C77 P2 Ge2 102.00(14)
C1 N1 C6 119.5(3)
C1 N1 Ge1 119.6(2)
C6 N1 Ge1 120.3(2)
C3 N2 C18 119.3(3)
C3 N2 Ge1 119.3(2)
C18 N2 Ge1 120.8(2)
C42 N3 C47 121.1(3)
C42 N3 Ge2 117.4(3)
C47 N3 Ge2 120.8(2)
C44 N4 C59 121.3(3)
C44 N4 Ge2 118.1(3)
C59 N4 Ge2 119.8(2)
N1 C1 C2 123.6(3)
N1 C1 C4 120.0(3)
C2 C1 C4 116.3(4)
C1 C2 C3 127.0(4)
C1 C2 H2 116.5
C3 C2 H2 116.5
N2 C3 C2 123.7(3)
N2 C3 C5 119.8(3)
C2 C3 C5 116.5(4)
C1 C4 H4A 109.5
C1 C4 H4B 109.5
H4A C4 H4B 109.5
C1 C4 H4C 109.5
H4A C4 H4C 109.5
H4B C4 H4C 109.5
C3 C5 H5A 109.5
C3 C5 H5B 109.5
H5A C5 H5B 109.5
C3 C5 H5C 109.5
H5A C5 H5C 109.5
H5B C5 H5C 109.5
C7 C6 C11 121.7(4)
C7 C6 N1 118.2(3)
C11 C6 N1 120.1(3)
C8 C7 C6 117.9(4)
C8 C7 C12 119.8(4)
C6 C7 C12 122.2(3)
C9 C8 C7 121.3(4)
C9 C8 H8 119.3
C7 C8 H8 119.3
C10 C9 C8 120.0(4)
C10 C9 H9 120
C8 C9 H9 120
C9 C10 C11 121.7(4)
C9 C10 H10 119.2
C11 C10 H10 119.2
C10 C11 C6 117.4(4)
C10 C11 C15 118.8(4)
C6 C11 C15 123.8(4)
C7 C12 C14 113.1(4)
C7 C12 C13 110.9(4)
C14 C12 C13 110.0(4)
C7 C12 H12 107.5
C14 C12 H12 107.5
C13 C12 H12 107.5
C12 C13 H13A 109.5
C12 C13 H13B 109.5
H13A C13 H13B 109.5
C12 C13 H13C 109.5
H13A C13 H13C 109.5
H13B C13 H13C 109.5
C12 C14 H14A 109.5
C12 C14 H14B 109.5
H14A C14 H14B 109.5
C12 C14 H14C 109.5
H14A C14 H14C 109.5
H14B C14 H14C 109.5
C11 C15 C17 112.0(4)
C11 C15 C16 111.4(4)
C17 C15 C16 108.0(4)
C11 C15 H15 108.5
C17 C15 H15 108.5
C16 C15 H15 108.5
C15 C16 H16A 109.5
C15 C16 H16B 109.5
H16A C16 H16B 109.5
C15 C16 H16C 109.5
H16A C16 H16C 109.5
H16B C16 H16C 109.5
C15 C17 H17A 109.5
C15 C17 H17B 109.5
H17A C17 H17B 109.5
C15 C17 H17C 109.5
H17A C17 H17C 109.5
H17B C17 H17C 109.5
C19 C18 C23 121.9(3)
C19 C18 N2 117.8(3)
C23 C18 N2 120.3(3)
C20 C19 C18 117.8(4)
C20 C19 C24 119.4(4)
C18 C19 C24 122.7(3)
C21 C20 C19 121.4(4)
C21 C20 H20 119.3
C19 C20 H20 119.3
C22 C21 C20 119.9(4)
C22 C21 H21 120.1
C20 C21 H21 120.1
C21 C22 C23 121.6(4)
C21 C22 H22 119.2
C23 C22 H22 119.2
C22 C23 C18 117.3(4)
C22 C23 C27 118.8(4)
C18 C23 C27 123.9(4)
C25 C24 C26 109.0(4)
C25 C24 C19 114.7(4)
C26 C24 C19 110.6(4)
C25 C24 H24 107.4
C26 C24 H24 107.4
C19 C24 H24 107.4
C24 C25 H25A 109.5
C24 C25 H25B 109.5
H25A C25 H25B 109.5
C24 C25 H25C 109.5
H25A C25 H25C 109.5
H25B C25 H25C 109.5
C24 C26 H26A 109.5
C24 C26 H26B 109.5
H26A C26 H26B 109.5
C24 C26 H26C 109.5
H26A C26 H26C 109.5
H26B C26 H26C 109.5
C23 C27 C29 111.5(4)
C23 C27 C28 111.5(4)
C29 C27 C28 109.2(3)
C23 C27 H27 108.2
C29 C27 H27 108.2
C28 C27 H27 108.2
C27 C28 H28A 109.5
C27 C28 H28B 109.5
H28A C28 H28B 109.5
C27 C28 H28C 109.5
H28A C28 H28C 109.5
H28B C28 H28C 109.5
C27 C29 H29A 109.5
C27 C29 H29B 109.5
H29A C29 H29B 109.5
C27 C29 H29C 109.5
H29A C29 H29C 109.5
H29B C29 H29C 109.5
C35 C30 C31 109.4(4)
C35 C30 P1 111.9(3)
C31 C30 P1 110.4(3)
C35 C30 H30 108.4
C31 C30 H30 108.4
P1 C30 H30 108.4
C32 C31 C30 111.0(4)
C32 C31 H31A 109.4
C30 C31 H31A 109.4
C32 C31 H31B 109.4
C30 C31 H31B 109.4
H31A C31 H31B 108
C31 C32 C33 110.7(4)
C31 C32 H32A 109.5
C33 C32 H32A 109.5
C31 C32 H32B 109.5
C33 C32 H32B 109.5
H32A C32 H32B 108.1
C34 C33 C32 111.2(4)
C34 C33 H33A 109.4
C32 C33 H33A 109.4
C34 C33 H33B 109.4
C32 C33 H33B 109.4
H33A C33 H33B 108
C33 C34 C35 112.2(4)
C33 C34 H34A 109.2
C35 C34 H34A 109.2
C33 C34 H34B 109.2
C35 C34 H34B 109.2
H34A C34 H34B 107.9
C34 C35 C30 111.2(4)
C34 C35 H35A 109.4
C30 C35 H35A 109.4
C34 C35 H35B 109.4
C30 C35 H35B 109.4
H35A C35 H35B 108
C41 C36 C37 110.8(3)
C41 C36 P1 117.3(3)
C37 C36 P1 109.7(3)
C41 C36 H36 106.1
C37 C36 H36 106.1
P1 C36 H36 106.1
C38 C37 C36 111.1(4)
C38 C37 H37A 109.4
C36 C37 H37A 109.4
C38 C37 H37B 109.4
C36 C37 H37B 109.4
H37A C37 H37B 108
C37 C38 C39 111.1(4)
C37 C38 H38A 109.4
C39 C38 H38A 109.4
C37 C38 H38B 109.4
C39 C38 H38B 109.4
H38A C38 H38B 108
C40 C39 C38 110.2(4)
C40 C39 H39A 109.6
C38 C39 H39A 109.6
C40 C39 H39B 109.6
C38 C39 H39B 109.6
H39A C39 H39B 108.1
C39 C40 C41 111.1(4)
C39 C40 H40A 109.4
C41 C40 H40A 109.4
C39 C40 H40B 109.4
C41 C40 H40B 109.4
H40A C40 H40B 108
C40 C41 C36 110.5(4)
C40 C41 H41A 109.6
C36 C41 H41A 109.6
C40 C41 H41B 109.6
C36 C41 H41B 109.6
H41A C41 H41B 108.1
N3 C42 C43 122.8(4)
N3 C42 C45 120.4(4)
C43 C42 C45 116.8(4)
C42 C43 C44 127.8(4)
C42 C43 H43 116.1
C44 C43 H43 116.1
N4 C44 C43 122.9(4)
N4 C44 C46 120.3(4)
C43 C44 C46 116.8(4)
C42 C45 H45A 109.5
C42 C45 H45B 109.5
H45A C45 H45B 109.5
C42 C45 H45C 109.5
H45A C45 H45C 109.5
H45B C45 H45C 109.5
C44 C46 H46A 109.5
C44 C46 H46B 109.5
H46A C46 H46B 109.5
C44 C46 H46C 109.5
H46A C46 H46C 109.5
H46B C46 H46C 109.5
C48 C47 C52 120.9(4)
C48 C47 N3 118.2(3)
C52 C47 N3 120.8(4)
C49 C48 C47 118.6(4)
C49 C48 C53 119.6(4)
C47 C48 C53 121.7(4)
C48 C49 C50 121.3(4)
C48 C49 H49 119.4
C50 C49 H49 119.4
C51 C50 C49 119.6(4)
C51 C50 H50 120.2
C49 C50 H50 120.2
C50 C51 C52 122.0(4)
C50 C51 H51 119
C52 C51 H51 119
C51 C52 C47 117.4(4)
C51 C52 C56 118.7(4)
C47 C52 C56 123.8(4)
C55 C53 C54 109.3(5)
C55 C53 C48 114.8(5)
C54 C53 C48 110.6(4)
C55 C53 H53 107.3
C54 C53 H53 107.3
C48 C53 H53 107.3
C53 C54 H54A 109.5
C53 C54 H54B 109.5
H54A C54 H54B 109.5
C53 C54 H54C 109.5
H54A C54 H54C 109.5
H54B C54 H54C 109.5
C53 C55 H55A 109.5
C53 C55 H55B 109.5
H55A C55 H55B 109.5
C53 C55 H55C 109.5
H55A C55 H55C 109.5
H55B C55 H55C 109.5
C52 C56 C58 112.2(4)
C52 C56 C57 109.9(4)
C58 C56 C57 109.5(4)
C52 C56 H56 108.4
C58 C56 H56 108.4
C57 C56 H56 108.4
C56 C57 H57A 109.5
C56 C57 H57B 109.5
H57A C57 H57B 109.5
C56 C57 H57C 109.5
H57A C57 H57C 109.5
H57B C57 H57C 109.5
C56 C58 H58A 109.5
C56 C58 H58B 109.5
H58A C58 H58B 109.5
C56 C58 H58C 109.5
H58A C58 H58C 109.5
H58B C58 H58C 109.5
C60 C59 C64 121.9(4)
C60 C59 N4 118.3(4)
C64 C59 N4 119.8(4)
C61 C60 C59 117.4(4)
C61 C60 C65 119.9(4)
C59 C60 C65 122.6(4)
C62 C61 C60 121.2(4)
C62 C61 H61 119.4
C60 C61 H61 119.4
C63 C62 C61 120.6(4)
C63 C62 H62 119.7
C61 C62 H62 119.7
C62 C63 C64 121.3(4)
C62 C63 H63 119.4
C64 C63 H63 119.4
C63 C64 C59 117.5(4)
C63 C64 C68 117.7(4)
C59 C64 C68 124.7(4)
C66 C65 C60 110.3(4)
C66 C65 C67 109.6(5)
C60 C65 C67 113.2(5)
C66 C65 H65 107.8
C60 C65 H65 107.8
C67 C65 H65 107.8
C65 C66 H66A 109.5
C65 C66 H66B 109.5
H66A C66 H66B 109.5
C65 C66 H66C 109.5
H66A C66 H66C 109.5
H66B C66 H66C 109.5
C65 C67 H67A 109.5
C65 C67 H67B 109.5
H67A C67 H67B 109.5
C65 C67 H67C 109.5
H67A C67 H67C 109.5
H67B C67 H67C 109.5
C64 C68 C70 111.6(4)
C64 C68 C69 110.8(4)
C70 C68 C69 109.4(4)
C64 C68 H68 108.3
C70 C68 H68 108.3
C69 C68 H68 108.3
C68 C69 H69A 109.5
C68 C69 H69B 109.5
H69A C69 H69B 109.5
C68 C69 H69C 109.5
H69A C69 H69C 109.5
H69B C69 H69C 109.5
C68 C70 H70A 109.5
C68 C70 H70B 109.5
H70A C70 H70B 109.5
C68 C70 H70C 109.5
H70A C70 H70C 109.5
H70B C70 H70C 109.5
C76 C71 C72 108.8(4)
C76 C71 P2 122.2(3)
C72 C71 P2 108.6(3)
C76 C71 H71 105.3
C72 C71 H71 105.3
P2 C71 H71 105.3
C73 C72 C71 110.1(5)
C73 C72 H72A 109.6
C71 C72 H72A 109.6
C73 C72 H72B 109.6
C71 C72 H72B 109.6
H72A C72 H72B 108.2
C74 C73 C72 111.5(5)
C74 C73 H73A 109.3
C72 C73 H73A 109.3
C74 C73 H73B 109.3
C72 C73 H73B 109.3
H73A C73 H73B 108
C73 C74 C75 110.8(4)
C73 C74 H74A 109.5
C75 C74 H74A 109.5
C73 C74 H74B 109.5
C75 C74 H74B 109.5
H74A C74 H74B 108.1
C74 C75 C76 111.3(4)
C74 C75 H75A 109.4
C76 C75 H75A 109.4
C74 C75 H75B 109.4
C76 C75 H75B 109.4
H75A C75 H75B 108
C71 C76 C75 111.2(4)
C71 C76 H76A 109.4
C75 C76 H76A 109.4
C71 C76 H76B 109.4
C75 C76 H76B 109.4
H76A C76 H76B 108
C82 C77 C78 110.0(4)
C82 C77 P2 120.6(3)
C78 C77 P2 110.2(3)
C82 C77 H77 104.8
C78 C77 H77 104.8
P2 C77 H77 104.8
C77 C78 C79 111.6(5)
C77 C78 H78A 109.3
C79 C78 H78A 109.3
C77 C78 H78B 109.3
C79 C78 H78B 109.3
H78A C78 H78B 108
C80 C79 C78 112.3(5)
C80 C79 H79A 109.1
C78 C79 H79A 109.1
C80 C79 H79B 109.1
C78 C79 H79B 109.1
H79A C79 H79B 107.9
C79 C80 C81 111.1(5)
C79 C80 H80A 109.4
C81 C80 H80A 109.4
C79 C80 H80B 109.4
C81 C80 H80B 109.4
H80A C80 H80B 108
C80 C81 C82 111.6(5)
C80 C81 H81A 109.3
C82 C81 H81A 109.3
C80 C81 H81B 109.3
C82 C81 H81B 109.3
H81A C81 H81B 108
C77 C82 C81 110.9(4)
C77 C82 H82A 109.5
C81 C82 H82A 109.5
C77 C82 H82B 109.5
C81 C82 H82B 109.5
H82A C82 H82B 108.1
C2S C1S C6S 120
C2S C1S C7S 120.1
C6S C1S C7S 119.9
C1S C2S C3S 120
C1S C2S H2S 120
C3S C2S H2S 120
C4S C3S C2S 120
C4S C3S H3S 120
C2S C3S H3S 120
C5S C4S C3S 120
C5S C4S H4S 120
C3S C4S H4S 120
C4S C5S C6S 120
C4S C5S H5S 120
C6S C5S H5S 120
C5S C6S C1S 120
C5S C6S H6S 120
C1S C6S H6S 120
C1S C7S H7S1 109.5
C1S C7S H7S2 109.5
H7S1 C7S H7S2 109.5
C1S C7S H7S3 109.5
H7S1 C7S H7S3 109.5
H7S2 C7S H7S3 109.5
C1S C7S H7S4 109.5
H7S1 C7S H7S4 141.1
H7S2 C7S H7S4 56.3
H7S3 C7S H7S4 56.3
C1S C7S H7S5 109.5
H7S1 C7S H7S5 56.3
H7S2 C7S H7S5 141.1
H7S3 C7S H7S5 56.3
H7S4 C7S H7S5 109.5
C1S C7S H7S6 109.5
H7S1 C7S H7S6 56.3
H7S2 C7S H7S6 56.3
H7S3 C7S H7S6 141.1
H7S4 C7S H7S6 109.5
H7S5 C7S H7S6 109.5
C9S C8S C13S 120
C9S C8S C14S 120.3
C13S C8S C14S 119.7
C10S C9S C8S 120
C10S C9S H9S 120
C8S C9S H9S 120
C9S C10S C11S 120
C9S C10S H10S 120
C11S C10S H10S 120
C12S C11S C10S 120
C12S C11S H11S 120
C10S C11S H11S 120
C13S C12S C11S 120
C13S C12S H12S 120
C11S C12S H12S 120
C12S C13S C8S 120
C12S C13S H13S 120
C8S C13S H13S 120
C8S C14S H14D 109.5
C8S C14S H14E 109.5
H14D C14S H14E 109.5
C8S C14S H14F 109.5
H14D C14S H14F 109.5
H14E C14S H14F 109.5
C8S C14S H14G 109.5
H14D C14S H14G 141.1
H14E C14S H14G 56.3
H14F C14S H14G 56.3
C8S C14S H14H 109.5
H14D C14S H14H 56.3
H14E C14S H14H 141.1
H14F C14S H14H 56.3
H14G C14S H14H 109.5
C8S C14S H14I 109.5
H14D C14S H14I 56.3
H14E C14S H14I 56.3
H14F C14S H14I 141.1
H14G C14S H14I 109.5
H14H C14S H14I 109.5
C16S C15S C20S 120
C16S C15S C21S 108.5
C20S C15S C21S 131.5
C15S C16S C17S 120
C15S C16S H16S 120
C17S C16S H16S 120
C18S C17S C16S 120
C18S C17S H17S 120
C16S C17S H17S 120
C17S C18S C19S 120
C17S C18S H18S 120
C19S C18S H18S 120
C18S C19S C20S 120
C18S C19S H19S 120
C20S C19S H19S 120
C19S C20S C15S 120
C19S C20S H20S 120
C15S C20S H20S 120
C15S C21S H21A 109.5
C15S C21S H21B 109.5
H21A C21S H21B 109.5
C15S C21S H21C 109.5
H21A C21S H21C 109.5
H21B C21S H21C 109.5
C15S C21S H21D 109.5
H21A C21S H21D 141.1
H21B C21S H21D 56.3
H21C C21S H21D 56.3
C15S C21S H21E 109.5
H21A C21S H21E 56.3
H21B C21S H21E 141.1
H21C C21S H21E 56.3
H21D C21S H21E 109.5
C15S C21S H21F 109.5
H21A C21S H21F 56.3
H21B C21S H21F 56.3
H21C C21S H21F 141.1
H21D C21S H21F 109.5
H21E C21S H21F 109.5

loop_
_geom_bond_atom_site_label_1
_geom_bond_atom_site_label_2
_geom_bond_distance
Se1 Ge1 2.2216(5)
Se2 Ge2 2.2258(5)
Ge1 N2 1.965(3)
Ge1 N1 1.975(3)
Ge1 P1 2.3714(11)
Ge2 N4 1.960(3)
Ge2 N3 1.962(3)
Ge2 P2 2.3325(11)
P1 C30 1.880(4)
P1 C36 1.896(4)
P2 C71 1.871(4)
P2 C77 1.878(4)
N1 C1 1.337(5)
N1 C6 1.456(5)
N2 C3 1.339(5)
N2 C18 1.450(5)
N3 C42 1.332(5)
N3 C47 1.449(5)
N4 C44 1.328(5)
N4 C59 1.463(5)
C1 C2 1.385(5)
C1 C4 1.506(5)
C2 C3 1.391(5)
C2 H2 0.95
C3 C5 1.506(5)
C4 H4A 0.98
C4 H4B 0.98
C4 H4C 0.98
C5 H5A 0.98
C5 H5B 0.98
C5 H5C 0.98
C6 C7 1.404(6)
C6 C11 1.410(5)
C7 C8 1.389(6)
C7 C12 1.522(6)
C8 C9 1.383(6)
C8 H8 0.95
C9 C10 1.373(7)
C9 H9 0.95
C10 C11 1.393(6)
C10 H10 0.95
C11 C15 1.527(6)
C12 C14 1.522(7)
C12 C13 1.529(7)
C12 H12 1
C13 H13A 0.98
C13 H13B 0.98
C13 H13C 0.98
C14 H14A 0.98
C14 H14B 0.98
C14 H14C 0.98
C15 C17 1.532(6)
C15 C16 1.537(7)
C15 H15 1
C16 H16A 0.98
C16 H16B 0.98
C16 H16C 0.98
C17 H17A 0.98
C17 H17B 0.98
C17 H17C 0.98
C18 C19 1.403(6)
C18 C23 1.404(5)
C19 C20 1.392(5)
C19 C24 1.524(6)
C20 C21 1.379(6)
C20 H20 0.95
C21 C22 1.374(7)
C21 H21 0.95
C22 C23 1.401(6)
C22 H22 0.95
C23 C27 1.519(6)
C24 C25 1.514(7)
C24 C26 1.524(7)
C24 H24 1
C25 H25A 0.98
C25 H25B 0.98
C25 H25C 0.98
C26 H26A 0.98
C26 H26B 0.98
C26 H26C 0.98
C27 C29 1.532(6)
C27 C28 1.534(6)
C27 H27 1
C28 H28A 0.98
C28 H28B 0.98
C28 H28C 0.98
C29 H29A 0.98
C29 H29B 0.98
C29 H29C 0.98
C30 C35 1.532(6)
C30 C31 1.535(6)
C30 H30 1
C31 C32 1.525(6)
C31 H31A 0.99
C31 H31B 0.99
C32 C33 1.528(7)
C32 H32A 0.99
C32 H32B 0.99
C33 C34 1.517(8)
C33 H33A 0.99
C33 H33B 0.99
C34 C35 1.527(6)
C34 H34A 0.99
C34 H34B 0.99
C35 H35A 0.99
C35 H35B 0.99
C36 C41 1.535(6)
C36 C37 1.544(6)
C36 H36 1
C37 C38 1.532(6)
C37 H37A 0.99
C37 H37B 0.99
C38 C39 1.532(7)
C38 H38A 0.99
C38 H38B 0.99
C39 C40 1.514(7)
C39 H39A 0.99
C39 H39B 0.99
C40 C41 1.531(6)
C40 H40A 0.99
C40 H40B 0.99
C41 H41A 0.99
C41 H41B 0.99
C42 C43 1.398(6)
C42 C45 1.509(6)
C43 C44 1.399(6)
C43 H43 0.95
C44 C46 1.507(5)
C45 H45A 0.98
C45 H45B 0.98
C45 H45C 0.98
C46 H46A 0.98
C46 H46B 0.98
C46 H46C 0.98
C47 C48 1.412(6)
C47 C52 1.412(6)
C48 C49 1.382(6)
C48 C53 1.519(6)
C49 C50 1.390(7)
C49 H49 0.95
C50 C51 1.372(7)
C50 H50 0.95
C51 C52 1.399(6)
C51 H51 0.95
C52 C56 1.517(6)
C53 C55 1.505(8)
C53 C54 1.514(8)
C53 H53 1
C54 H54A 0.98
C54 H54B 0.98
C54 H54C 0.98
C55 H55A 0.98
C55 H55B 0.98
C55 H55C 0.98
C56 C58 1.526(6)
C56 C57 1.542(6)
C56 H56 1
C57 H57A 0.98
C57 H57B 0.98
C57 H57C 0.98
C58 H58A 0.98
C58 H58B 0.98
C58 H58C 0.98
C59 C60 1.410(6)
C59 C64 1.412(6)
C60 C61 1.396(6)
C60 C65 1.518(6)
C61 C62 1.383(7)
C61 H61 0.95
C62 C63 1.368(7)
C62 H62 0.95
C63 C64 1.399(6)
C63 H63 0.95
C64 C68 1.512(6)
C65 C66 1.517(8)
C65 C67 1.544(8)
C65 H65 1
C66 H66A 0.98
C66 H66B 0.98
C66 H66C 0.98
C67 H67A 0.98
C67 H67B 0.98
C67 H67C 0.98
C68 C70 1.531(7)
C68 C69 1.544(6)
C68 H68 1
C69 H69A 0.98
C69 H69B 0.98
C69 H69C 0.98
C70 H70A 0.98
C70 H70B 0.98
C70 H70C 0.98
C71 C76 1.508(6)
C71 C72 1.537(7)
C71 H71 1
C72 C73 1.529(8)
C72 H72A 0.99
C72 H72B 0.99
C73 C74 1.507(8)
C73 H73A 0.99
C73 H73B 0.99
C74 C75 1.520(7)
C74 H74A 0.99
C74 H74B 0.99
C75 C76 1.527(6)
C75 H75A 0.99
C75 H75B 0.99
C76 H76A 0.99
C76 H76B 0.99
C77 C82 1.501(6)
C77 C78 1.520(7)
C77 H77 1
C78 C79 1.534(8)
C78 H78A 0.99
C78 H78B 0.99
C79 C80 1.481(8)
C79 H79A 0.99
C79 H79B 0.99
C80 C81 1.496(8)
C80 H80A 0.99
C80 H80B 0.99
C81 C82 1.541(7)
C81 H81A 0.99
C81 H81B 0.99
C82 H82A 0.99
C82 H82B 0.99
C1S C2S 1.39
C1S C6S 1.39
C1S C7S 1.4991
C2S C3S 1.39
C2S H2S 0.95
C3S C4S 1.39
C3S H3S 0.95
C4S C5S 1.39
C4S H4S 0.95
C5S C6S 1.39
C5S H5S 0.95
C6S H6S 0.95
C7S H7S1 0.98
C7S H7S2 0.98
C7S H7S3 0.98
C7S H7S4 0.98
C7S H7S5 0.98
C7S H7S6 0.98
C8S C9S 1.39
C8S C13S 1.39
C8S C14S 1.4634
C9S C10S 1.39
C9S H9S 0.95
C10S C11S 1.39
C10S H10S 0.95
C11S C12S 1.39
C11S H11S 0.95
C12S C13S 1.39
C12S H12S 0.95
C13S H13S 0.95
C14S H14D 0.98
C14S H14E 0.98
C14S H14F 0.98
C14S H14G 0.98
C14S H14H 0.98
C14S H14I 0.98
C15S C16S 1.39
C15S C20S 1.39
C15S C21S 1.5259
C16S C17S 1.39
C16S H16S 0.95
C17S C18S 1.39
C17S H17S 0.95
C18S C19S 1.39
C18S H18S 0.95
C19S C20S 1.39
C19S H19S 0.95
C20S H20S 0.95
C21S H21A 0.98
C21S H21B 0.98
C21S H21C 0.98
C21S H21D 0.98
C21S H21E 0.98
C21S H21F 0.98
